data_4506250
loop_
_publ_author_name
'Singh, Devendra'
'Baruah, Jubaraj B.'

_publ_section_title
;
 Solid State Assemblies of Cyclic Imides Tethered Hydroxy Benzoic Acids
 with Pyridine and Quinoline: Toward the Formation of Channels and
 Cavities
;
_journal_issue 6
_journal_name_full 'Crystal Growth &amp; Design'
_journal_page_first 3169
_journal_paper_doi 10.1021/cg300342a
_journal_volume 12
_journal_year 2012
_chemical_formula_sum 'C43 H33 N5 O14'
_chemical_formula_weight 843.74
_chemical_name_systematic
; 
 ? 
;
_space_group_IT_number 2
_symmetry_cell_setting triclinic
_symmetry_space_group_name_Hall '-P 1'
_symmetry_space_group_name_H-M 'P -1'
_atom_sites_solution_hydrogens geom
_atom_sites_solution_primary direct
_atom_sites_solution_secondary difmap
_audit_creation_method SHELXL-97
_cell_angle_alpha 105.395(6)
_cell_angle_beta 102.230(6)
_cell_angle_gamma 97.442(6)
_cell_formula_units_Z 1
_cell_length_a 8.4869(7)
_cell_length_b 8.8222(8)
_cell_length_c 14.4413(13)
_cell_measurement_reflns_used 2250
_cell_measurement_temperature 296(2)
_cell_measurement_theta_max 0.981
_cell_measurement_theta_min 0.972
_cell_volume 998.81(16)
_computing_cell_refinement 'Bruker SMART'
_computing_data_collection 'Bruker SMART'
_computing_data_reduction 'Bruker SAINT'
_computing_molecular_graphics 'Bruker SHELXTL'
_computing_publication_material 'Bruker SHELXTL'
_computing_structure_refinement 'SHELXL-97 (Sheldrick, 1997)'
_computing_structure_solution 'SHELXS-97 (Sheldrick, 1990)'
_diffrn_ambient_temperature 296(2)
_diffrn_measured_fraction_theta_full 0.994
_diffrn_measured_fraction_theta_max 0.994
_diffrn_measurement_device_type 'CCD area detector'
_diffrn_measurement_method 'phi and omega scans'
_diffrn_radiation_monochromator graphite
_diffrn_radiation_source 'fine-focus sealed tube'
_diffrn_radiation_type MoK\a
_diffrn_radiation_wavelength 0.71073
_diffrn_reflns_av_R_equivalents 0.0322
_diffrn_reflns_av_sigmaI/netI 0.0348
_diffrn_reflns_limit_h_max 8
_diffrn_reflns_limit_h_min -8
_diffrn_reflns_limit_k_max 8
_diffrn_reflns_limit_k_min -8
_diffrn_reflns_limit_l_max 14
_diffrn_reflns_limit_l_min -14
_diffrn_reflns_number 9249
_diffrn_reflns_theta_full 20.93
_diffrn_reflns_theta_max 20.93
_diffrn_reflns_theta_min 2.44
_exptl_absorpt_coefficient_mu 0.107
_exptl_absorpt_correction_type none
_exptl_crystal_colour red
_exptl_crystal_density_diffrn 1.403
_exptl_crystal_density_method 'not measured'
_exptl_crystal_description blocks
_exptl_crystal_F_000 438.0
_exptl_crystal_size_max 0.28
_exptl_crystal_size_mid 0.22
_exptl_crystal_size_min 0.18
_refine_diff_density_max 0.704
_refine_diff_density_min -0.216
_refine_diff_density_rms 0.045
_refine_ls_extinction_method none
_refine_ls_goodness_of_fit_ref 1.033
_refine_ls_hydrogen_treatment mixed
_refine_ls_matrix_type full
_refine_ls_number_parameters 310
_refine_ls_number_reflns 2114
_refine_ls_number_restraints 0
_refine_ls_restrained_S_all 1.033
_refine_ls_R_factor_all 0.0812
_refine_ls_R_factor_gt 0.0564
_refine_ls_shift/su_max 0.034
_refine_ls_shift/su_mean 0.002
_refine_ls_structure_factor_coef Fsqd
_refine_ls_weighting_details 'calc w=1/[\s^2^(Fo^2^)+(0.0943P)^2^+0.5599P] where P=(Fo^2^+2Fc^2^)/3'
_refine_ls_weighting_scheme calc
_refine_ls_wR_factor_gt 0.1488
_refine_ls_wR_factor_ref 0.1662
_reflns_number_gt 1503
_reflns_number_total 2114
_reflns_threshold_expression >2sigma(I)
_cod_data_source_file cg300342a_si_009.cif
_cod_data_source_block dev
_cod_depositor_comments
;
The following automatic conversions were performed:

'_symmetry_cell_setting' value 'Triclinic' changed to 'triclinic'
according to /home/saulius/struct/CIF-dictionaries/cif_core.dic
dictionary named 'cif_core.dic' version 2.4.1 from 2010-06-29.

Automatic conversion script
Id: cif_fix_values 1891 2012-01-12 08:04:46Z andrius 
;
_cod_original_cell_volume 998.81(15)
_cod_original_sg_symbol_H-M P-1
_cod_database_code 4506250

loop_
_symmetry_equiv_pos_as_xyz
'x, y, z'
'-x, -y, -z'

loop_
_atom_site_label
_atom_site_type_symbol
_atom_site_fract_x
_atom_site_fract_y
_atom_site_fract_z
_atom_site_U_iso_or_equiv
_atom_site_adp_type
_atom_site_occupancy
_atom_site_symmetry_multiplicity
_atom_site_calc_flag
_atom_site_refinement_flags
C9 C 0.2230(5) 0.5790(4) 1.0183(3) 0.0363(10) Uani 1 1 d .
C5 C 0.3573(5) 0.7394(5) 0.8227(3) 0.0399(11) Uani 1 1 d .
C11 C 0.0515(4) 0.5312(4) 0.9744(3) 0.0347(10) Uani 1 1 d .
C12 C -0.0185(5) 0.5455(5) 0.8801(3) 0.0390(10) Uani 1 1 d .
C2 C 0.5302(5) 0.8832(5) 0.7167(3) 0.0409(11) Uani 1 1 d .
C13 C -0.1849(5) 0.4987(5) 0.8394(3) 0.0453(11) Uani 1 1 d .
H13 H -0.2302 0.5081 0.7771 0.054 Uiso 1 1 calc R
C8 C 0.3317(5) 0.6481(5) 0.9662(3) 0.0399(10) Uani 1 1 d .
C14 C 0.0875(5) 0.6124(5) 0.8269(3) 0.0440(11) Uani 1 1 d .
C6 C 0.3951(5) 0.9026(5) 0.8483(3) 0.0512(12) Uani 1 1 d .
H6 H 0.3622 0.9649 0.9009 0.061 Uiso 1 1 calc R
C3 C 0.4950(5) 0.7186(5) 0.6920(3) 0.0439(11) Uani 1 1 d .
H3 H 0.5282 0.6565 0.6395 0.053 Uiso 1 1 calc R
C4 C 0.4097(5) 0.6456(5) 0.7459(3) 0.0425(11) Uani 1 1 d .
N2 N 0.1832(5) 0.9135(5) 0.4872(4) 0.0655(11) Uani 1 1 d .
C10 C 0.2870(5) 0.5629(5) 1.1099(3) 0.0447(11) Uani 1 1 d .
H10 H 0.3997 0.5933 1.1384 0.054 Uiso 1 1 calc R
C7 C 0.4831(5) 0.9753(5) 0.7955(3) 0.0494(12) Uani 1 1 d .
H7 H 0.5104 1.0865 0.8134 0.059 Uiso 1 1 calc R
C17 C -0.0181(6) 0.7356(7) 0.5568(4) 0.0665(14) Uani 1 1 d .
H17 H -0.0873 0.6755 0.5817 0.080 Uiso 1 1 calc R
C1 C 0.6174(5) 0.9693(7) 0.6593(3) 0.0535(12) Uani 1 1 d .
C18 C -0.0167(6) 0.6841(6) 0.4593(4) 0.0739(15) Uani 1 1 d .
H18 H -0.0845 0.5893 0.4163 0.089 Uiso 1 1 calc R
C19 C 0.0910(7) 0.7795(7) 0.4262(4) 0.0711(15) Uani 1 1 d .
H19 H 0.0965 0.7469 0.3605 0.085 Uiso 1 1 calc R
C15 C 0.1818(6) 0.9619(6) 0.5803(4) 0.0664(14) Uani 1 1 d .
H15 H 0.2502 1.0574 0.6220 0.080 Uiso 1 1 calc R
N5 N 0.083(6) 0.106(5) 0.940(3) 0.091(11) Uani 0.50 1 d P
C22 C -0.0780(14) 0.0136(14) 0.9146(7) 0.114(3) Uani 1 1 d .
C16 C 0.0820(6) 0.8752(7) 0.6174(4) 0.0712(15) Uani 1 1 d .
H16 H 0.0820 0.9110 0.6841 0.085 Uiso 1 1 calc R
C21 C 0.1531(10) 0.0865(11) 1.0406(10) 0.111(3) Uani 1 1 d .
O4 O 0.4796(4) 0.6934(3) 1.0002(2) 0.0551(8) Uani 1 1 d .
O2 O 0.6454(4) 0.8831(4) 0.5813(2) 0.0724(10) Uani 1 1 d .
H2 H 0.6931 0.9406 0.5555 0.109 Uiso 1 1 calc R
O5 O 0.0355(3) 0.6261(4) 0.7451(2) 0.0676(10) Uani 1 1 d .
O3 O 0.3710(4) 0.4844(4) 0.7262(2) 0.0707(10) Uani 1 1 d .
H3A H 0.4121 0.4407 0.6822 0.106 Uiso 1 1 calc R
O1 O 0.6573(5) 1.1163(4) 0.6884(2) 0.0862(12) Uani 1 1 d .
N1 N 0.2556(4) 0.6624(4) 0.8736(2) 0.0416(9) Uani 1 1 d .
O6 O 0.5225(6) 0.3291(5) 0.6022(4) 0.0904(13) Uani 1 1 d .
O7 O 0.2067(7) 0.2547(6) 0.8063(4) 0.162(2) Uani 1 1 d .
H6A H 0.546(8) 0.249(8) 0.626(5) 0.12(3) Uiso 1 1 d .
C20 C 0.069(7) 0.096(5) 0.970(3) 0.069(8) Uani 0.50 1 d P
H21 H 0.260(8) 0.134(7) 1.073(4) 0.11(2) Uiso 1 1 d .
H22 H -0.134(7) 0.030(6) 0.858(4) 0.09(2) Uiso 1 1 d .
H6B H 0.453(10) 0.260(10) 0.536(7) 0.19(4) Uiso 1 1 d .
H20A H 0.104(19) 0.141(16) 0.898(10) 0.12(7) Uiso 0.50 1 d P

loop_
_atom_site_aniso_label
_atom_site_aniso_U_11
_atom_site_aniso_U_22
_atom_site_aniso_U_33
_atom_site_aniso_U_23
_atom_site_aniso_U_13
_atom_site_aniso_U_12
C9 0.036(3) 0.040(2) 0.033(2) 0.0102(19) 0.013(2) 0.0049(19)
C5 0.039(2) 0.051(3) 0.033(2) 0.015(2) 0.016(2) 0.004(2)
C11 0.038(3) 0.039(2) 0.028(2) 0.0103(17) 0.0108(19) 0.0059(19)
C12 0.037(3) 0.048(3) 0.033(2) 0.0134(19) 0.012(2) 0.008(2)
C2 0.036(2) 0.056(3) 0.036(2) 0.021(2) 0.015(2) 0.007(2)
C13 0.044(3) 0.056(3) 0.035(2) 0.020(2) 0.005(2) 0.002(2)
C8 0.044(3) 0.044(3) 0.037(3) 0.014(2) 0.018(2) 0.010(2)
C14 0.046(3) 0.053(3) 0.036(3) 0.021(2) 0.013(2) 0.002(2)
C6 0.056(3) 0.047(3) 0.053(3) 0.014(2) 0.023(2) 0.009(2)
C3 0.048(3) 0.049(3) 0.042(2) 0.017(2) 0.023(2) 0.009(2)
C4 0.046(3) 0.034(3) 0.048(3) 0.017(2) 0.011(2) 0.004(2)
N2 0.055(3) 0.078(3) 0.073(3) 0.034(3) 0.023(2) 0.013(2)
C10 0.033(2) 0.062(3) 0.038(3) 0.020(2) 0.008(2) 0.000(2)
C7 0.052(3) 0.045(3) 0.054(3) 0.020(2) 0.019(2) 0.003(2)
C17 0.049(3) 0.082(4) 0.085(4) 0.052(3) 0.019(3) 0.008(3)
C1 0.057(3) 0.067(4) 0.043(3) 0.023(3) 0.019(2) 0.009(3)
C18 0.080(4) 0.068(4) 0.069(4) 0.022(3) 0.012(3) 0.008(3)
C19 0.088(4) 0.091(4) 0.054(3) 0.032(3) 0.035(3) 0.033(4)
C15 0.060(3) 0.071(3) 0.070(4) 0.031(3) 0.010(3) 0.007(3)
N5 0.078(18) 0.137(15) 0.08(2) 0.045(13) 0.034(12) 0.044(12)
C22 0.077(7) 0.131(7) 0.105(7) 0.006(6) -0.009(6) 0.037(5)
C16 0.069(4) 0.098(4) 0.062(3) 0.042(3) 0.025(3) 0.018(3)
C21 0.057(6) 0.103(6) 0.131(8) -0.009(6) -0.007(7) 0.014(5)
O4 0.0386(19) 0.074(2) 0.0543(18) 0.0268(15) 0.0124(15) -0.0016(16)
O2 0.081(2) 0.083(2) 0.066(2) 0.0348(19) 0.041(2) -0.0003(19)
O5 0.052(2) 0.109(3) 0.051(2) 0.0472(19) 0.0125(16) 0.0002(17)
O3 0.087(2) 0.062(2) 0.071(2) 0.0191(17) 0.0391(19) 0.0115(18)
O1 0.126(3) 0.060(2) 0.080(2) 0.028(2) 0.048(2) -0.008(2)
N1 0.042(2) 0.051(2) 0.036(2) 0.0186(16) 0.0159(18) 0.0029(17)
O6 0.110(3) 0.071(3) 0.084(3) 0.007(2) 0.024(2) 0.032(2)
O7 0.226(6) 0.123(4) 0.176(5) 0.058(3) 0.106(5) 0.052(4)
C20 0.057(15) 0.082(12) 0.07(3) 0.015(15) 0.024(18) 0.018(11)

loop_
_atom_type_symbol
_atom_type_description
_atom_type_scat_dispersion_real
_atom_type_scat_dispersion_imag
_atom_type_scat_source
C C 0.0033 0.0016 'International Tables Vol C Tables 4.2.6.8 and 6.1.1.4'
H H 0.0000 0.0000 'International Tables Vol C Tables 4.2.6.8 and 6.1.1.4'
N N 0.0061 0.0033 'International Tables Vol C Tables 4.2.6.8 and 6.1.1.4'
O O 0.0106 0.0060 'International Tables Vol C Tables 4.2.6.8 and 6.1.1.4'
F F 0.0171 0.0103 'International Tables Vol C Tables 4.2.6.8 and 6.1.1.4'
Cl Cl 0.1484 0.1585 'International Tables Vol C Tables 4.2.6.8 and 6.1.1.4'

loop_
_geom_angle_atom_site_label_1
_geom_angle_atom_site_label_2
_geom_angle_atom_site_label_3
_geom_angle
_geom_angle_site_symmetry_1
_geom_angle_site_symmetry_3
C10 C9 C11 119.6(3) . .
C10 C9 C8 120.3(4) . .
C11 C9 C8 120.1(3) . .
C6 C5 C4 120.5(4) . .
C6 C5 N1 119.9(4) . .
C4 C5 N1 119.6(3) . .
C11 C11 C12 119.2(4) 2_567 .
C11 C11 C9 119.7(4) 2_567 .
C12 C11 C9 121.1(3) . .
C13 C12 C11 120.0(3) . .
C13 C12 C14 120.4(3) . .
C11 C12 C14 119.6(3) . .
C3 C2 C7 120.1(3) . .
C3 C2 C1 122.3(4) . .
C7 C2 C1 117.6(4) . .
C12 C13 C10 120.8(3) . 2_567
O4 C8 N1 120.1(3) . .
O4 C8 C9 123.4(4) . .
N1 C8 C9 116.5(4) . .
O5 C14 N1 119.4(3) . .
O5 C14 C12 122.9(4) . .
N1 C14 C12 117.7(3) . .
C5 C6 C7 119.7(4) . .
C2 C3 C4 119.7(4) . .
O3 C4 C3 123.1(4) . .
O3 C4 C5 117.3(3) . .
C3 C4 C5 119.6(4) . .
C15 N2 C19 121.8(4) . .
C9 C10 C13 120.7(4) . 2_567
C2 C7 C6 120.3(4) . .
C16 C17 C18 119.7(5) . .
O1 C1 O2 123.2(4) . .
O1 C1 C2 120.0(4) . .
O2 C1 C2 116.8(4) . .
C17 C18 C19 117.5(5) . .
N2 C19 C18 120.4(4) . .
N2 C15 C16 120.9(5) . .
C22 N5 C21 101(2) . .
C20 C22 C21 113(2) . 2_557
C21 C22 N5 131.9(17) 2_557 .
C15 C16 C17 119.6(5) . .
C20 C21 C22 114(2) . 2_557
C22 C21 N5 126.5(17) 2_557 .
C14 N1 C8 125.0(3) . .
C14 N1 C5 116.9(3) . .
C8 N1 C5 118.1(3) . .
C21 C20 C22 132(4) . .

loop_
_geom_bond_atom_site_label_1
_geom_bond_atom_site_label_2
_geom_bond_distance
_geom_bond_site_symmetry_2
C9 C10 1.371(5) .
C9 C11 1.417(5) .
C9 C8 1.477(5) .
C5 C6 1.364(5) .
C5 C4 1.389(5) .
C5 N1 1.459(4) .
C11 C11 1.406(7) 2_567
C11 C12 1.411(5) .
C12 C13 1.371(5) .
C12 C14 1.465(5) .
C2 C3 1.375(5) .
C2 C7 1.379(5) .
C2 C1 1.504(6) .
C13 C10 1.393(5) 2_567
C8 O4 1.217(4) .
C8 N1 1.402(5) .
C14 O5 1.214(4) .
C14 N1 1.399(5) .
C6 C7 1.387(5) .
C3 C4 1.388(5) .
C4 O3 1.355(4) .
N2 C15 1.303(6) .
N2 C19 1.304(6) .
C10 C13 1.393(5) 2_567
C17 C16 1.359(6) .
C17 C18 1.362(6) .
C1 O1 1.229(5) .
C1 O2 1.268(5) .
C18 C19 1.403(7) .
C15 C16 1.353(6) .
N5 C22 1.42(4) .
N5 C21 1.51(4) .
C22 C20 1.33(6) .
C22 C21 1.392(11) 2_557
C21 C20 1.14(6) .
C21 C22 1.392(11) 2_557
